data_4021082
loop_
_publ_author_name
'Gary A. Molander'
'Jason P. Burke'
'Patrick J. Carroll'

_publ_section_title
;
 Synthesis and Application of Chiral Cyclopropane-Based Ligands
 in Palladium-Catalyzed Allylic Alkylation
;
_journal_name_full 'Journal of Organic Chemistry'
_journal_page_first 8062
_journal_page_last 8069
_journal_paper_doi 10.1021/jo048782s
_journal_volume 69
_journal_year 2004
_chemical_formula_sum 'C30 H30 Cl4 P2 Pd'
_chemical_formula_weight 700.68
_space_group_IT_number 2
_symmetry_cell_setting triclinic
_symmetry_Int_Tables_number 2
_symmetry_space_group_name_Hall '-P 1'
_symmetry_space_group_name_H-M 'P -1'
_cell_angle_alpha 94.89(2)
_cell_angle_beta 100.46(2)
_cell_angle_gamma 108.139(6)
_cell_formula_units_Z 2
_cell_length_a 10.633(7)
_cell_length_b 11.279(6)
_cell_length_c 13.865(12)
_cell_measurement_temperature 295(2)
_cell_volume 1536.0(19)
_diffrn_ambient_temperature 295(2)
_exptl_crystal_density_diffrn 1.515
_refine_ls_R_factor_obs 0.0532
_refine_ls_wR_factor_obs 0.1393
_cod_database_code 4021082

loop_
_symmetry_equiv_pos_as_xyz
'x, y, z'
'-x, -y, -z'

loop_
_atom_site_aniso_label
_atom_site_aniso_U_11
_atom_site_aniso_U_22
_atom_site_aniso_U_33
_atom_site_aniso_U_23
_atom_site_aniso_U_13
_atom_site_aniso_U_12
Pd 0.0288(2) 0.0263(2) 0.0369(2) 0.00443(12) 0.00753(13) 0.00581(12)
Cl1 0.0484(7) 0.0378(7) 0.0610(8) 0.0091(5) 0.0252(6) 0.0181(5)
Cl2 0.0508(7) 0.0331(7) 0.0908(10) 0.0105(6) 0.0303(7) 0.0171(5)
P1 0.0269(5) 0.0246(6) 0.0381(6) 0.0027(4) 0.0096(4) 0.0058(4)
P2 0.0385(6) 0.0295(6) 0.0319(6) 0.0043(4) 0.0065(5) 0.0034(4)
C1 0.031(2) 0.034(2) 0.039(2) 0.000(2) 0.010(2) 0.006(2)
C2 0.036(2) 0.031(2) 0.039(2) 0.003(2) 0.010(2) 0.006(2)
C3 0.076(4) 0.034(3) 0.057(3) 0.007(2) 0.000(3) 0.016(3)
C4 0.049(3) 0.029(2) 0.039(2) 0.007(2) 0.009(2) 0.000(2)
C5 0.050(3) 0.032(3) 0.042(3) 0.010(2) 0.003(2) 0.006(2)
C6 0.031(2) 0.028(2) 0.038(2) 0.004(2) 0.014(2) 0.007(2)
C7 0.035(2) 0.035(3) 0.051(3) 0.006(2) 0.011(2) 0.010(2)
C8 0.045(3) 0.052(3) 0.060(3) 0.015(2) 0.016(2) 0.026(2)
C9 0.060(3) 0.031(3) 0.069(4) 0.008(2) 0.023(3) 0.017(2)
C10 0.048(3) 0.033(3) 0.072(4) -0.003(2) 0.009(3) 0.011(2)
C11 0.039(2) 0.033(3) 0.047(3) 0.002(2) 0.008(2) 0.009(2)
C12 0.028(2) 0.026(2) 0.044(2) 0.005(2) 0.007(2) 0.007(2)
C13 0.031(2) 0.036(3) 0.055(3) 0.009(2) 0.012(2) 0.010(2)
C14 0.033(2) 0.036(3) 0.083(4) 0.008(2) 0.010(3) 0.011(2)
C15 0.037(3) 0.041(3) 0.077(4) 0.000(3) -0.009(3) 0.011(2)
C16 0.059(4) 0.065(4) 0.048(3) 0.001(3) -0.004(3) 0.015(3)
C17 0.045(3) 0.051(3) 0.043(3) 0.004(2) 0.005(2) 0.012(2)
C18 0.065(3) 0.037(3) 0.034(2) 0.007(2) 0.000(2) -0.009(2)
C19 0.101(5) 0.059(4) 0.051(3) -0.016(3) 0.013(3) 0.005(3)
C20 0.169(11) 0.083(6) 0.053(5) -0.024(4) 0.015(6) -0.013(6)
C21 0.176(11) 0.084(7) 0.051(5) 0.010(4) -0.027(6) -0.049(7)
C22 0.114(7) 0.082(6) 0.085(6) 0.026(5) -0.051(5) -0.024(5)
C23 0.076(5) 0.069(4) 0.066(4) 0.016(3) -0.021(4) -0.005(3)
C24 0.044(3) 0.026(2) 0.052(3) 0.005(2) 0.014(2) 0.006(2)
C25 0.058(3) 0.055(3) 0.064(4) 0.013(3) 0.028(3) 0.011(3)
C26 0.066(4) 0.058(4) 0.110(6) 0.009(4) 0.054(4) 0.011(3)
C27 0.049(3) 0.041(3) 0.127(7) -0.001(4) 0.026(4) 0.011(3)
C28 0.054(3) 0.038(3) 0.091(5) -0.004(3) -0.009(3) 0.012(2)
C29 0.044(3) 0.035(3) 0.063(3) -0.001(2) 0.004(2) 0.006(2)
C30 0.092(6) 0.117(7) 0.094(6) 0.002(5) 0.025(5) 0.034(5)
Cl3 0.177(5) 0.099(3) 0.163(4) -0.047(3) -0.053(4) 0.065(3)
Cl4 0.201(5) 0.161(4) 0.092(3) -0.009(3) 0.002(3) 0.084(4)
Cl5 0.269(9) 0.252(8) 0.163(6) -0.025(5) 0.103(6) 0.029(7)

loop_
_atom_site_label
_atom_site_type_symbol
_atom_site_fract_x
_atom_site_fract_y
_atom_site_fract_z
_atom_site_U_iso_or_equiv
_atom_site_thermal_displace_type
_atom_site_occupancy
_atom_site_calc_flag
_atom_site_refinement_flags
_atom_site_disorder_group
Pd Pd 0.38299(3) 0.31358(3) 0.33669(2) 0.03144(13) Uani 1 d . .
Cl1 Cl 0.46841(13) 0.15654(11) 0.29723(10) 0.0463(3) Uani 1 d . .
Cl2 Cl 0.30404(14) 0.47422(12) 0.38253(12) 0.0554(3) Uani 1 d . .
P1 P 0.21636(11) 0.18239(10) 0.40443(8) 0.0303(2) Uani 1 d . .
P2 P 0.50512(12) 0.42831(11) 0.23179(8) 0.0354(3) Uani 1 d . .
C1 C 0.2194(4) 0.2450(4) 0.5319(3) 0.0358(9) Uani 1 d . .
H1A H 0.1913(4) 0.3190(4) 0.5308(3) 0.048 Uiso 1 calc R .
H1B H 0.1544(4) 0.1821(4) 0.5580(3) 0.048 Uiso 1 calc R .
C2 C 0.3569(5) 0.2803(4) 0.6000(3) 0.0366(10) Uani 1 d . .
H2 H 0.4333(5) 0.3310(4) 0.5746(3) 0.049 Uiso 1 calc R .
C3 C 0.3868(7) 0.1888(5) 0.6665(4) 0.0583(15) Uani 1 d . .
H3A H 0.4777(7) 0.1841(5) 0.6787(4) 0.077 Uiso 1 calc R .
H3B H 0.3151(7) 0.1094(5) 0.6633(4) 0.077 Uiso 1 calc R .
C4 C 0.3683(5) 0.3079(4) 0.7101(3) 0.0423(11) Uani 1 d . .
H4 H 0.2822(5) 0.2959(4) 0.7305(3) 0.056 Uiso 1 calc R .
C5 C 0.4900(5) 0.4079(4) 0.7767(4) 0.0439(11) Uani 1 d . .
H5A H 0.5715(5) 0.3983(4) 0.7603(4) 0.058 Uiso 1 calc R .
H5B H 0.4913(5) 0.3938(4) 0.8449(4) 0.058 Uiso 1 calc R .
C6 C 0.2037(4) 0.0169(4) 0.4042(3) 0.0324(9) Uani 1 d . .
C7 C 0.3096(5) -0.0150(4) 0.4571(4) 0.0407(10) Uani 1 d . .
H7 H 0.3871(5) 0.0486(4) 0.4930(4) 0.054 Uiso 1 calc R .
C8 C 0.3017(5) -0.1402(5) 0.4573(4) 0.0487(12) Uani 1 d . .
H8 H 0.3727(5) -0.1601(5) 0.4939(4) 0.065 Uiso 1 calc R .
C9 C 0.1876(6) -0.2353(5) 0.4026(4) 0.0519(13) Uani 1 d . .
H9 H 0.1821(6) -0.3192(5) 0.4022(4) 0.069 Uiso 1 calc R .
C10 C 0.0816(6) -0.2055(5) 0.3486(4) 0.0531(13) Uani 1 d . .
H10 H 0.0046(6) -0.2692(5) 0.3121(4) 0.071 Uiso 1 calc R .
C11 C 0.0909(5) -0.0805(4) 0.3493(4) 0.0407(10) Uani 1 d . .
H11 H 0.0199(5) -0.0610(4) 0.3122(4) 0.054 Uiso 1 calc R .
C12 C 0.0526(4) 0.1706(4) 0.3290(3) 0.0333(9) Uani 1 d . .
C13 C -0.0625(5) 0.1538(4) 0.3697(4) 0.0404(10) Uani 1 d . .
H13 H -0.0557(5) 0.1541(4) 0.4375(4) 0.054 Uiso 1 calc R .
C14 C -0.1865(5) 0.1369(5) 0.3071(5) 0.0511(13) Uani 1 d . .
H14 H -0.2630(5) 0.1261(5) 0.3335(5) 0.068 Uiso 1 calc R .
C15 C -0.1975(5) 0.1360(5) 0.2076(5) 0.0556(14) Uani 1 d . .
H15 H -0.2815(5) 0.1234(5) 0.1666(5) 0.074 Uiso 1 calc R .
C16 C -0.0854(6) 0.1534(6) 0.1675(4) 0.062(2) Uani 1 d . .
H16 H -0.0937(6) 0.1532(6) 0.0995(4) 0.082 Uiso 1 calc R .
C17 C 0.0404(5) 0.1712(5) 0.2280(4) 0.0483(12) Uani 1 d . .
H17 H 0.1163(5) 0.1836(5) 0.2006(4) 0.064 Uiso 1 calc R .
C18 C 0.4028(6) 0.3434(5) 0.1105(4) 0.0528(14) Uani 1 d . .
C19 C 0.4343(8) 0.2537(6) 0.0547(5) 0.078(2) Uani 1 d . .
H19 H 0.5151(8) 0.2383(6) 0.0761(5) 0.103 Uiso 1 calc R .
C20 C 0.3465(13) 0.1868(9) -0.0328(6) 0.118(4) Uani 1 d . .
H20 H 0.3694(13) 0.1279(9) -0.0707(6) 0.158 Uiso 1 calc R .
C21 C 0.2265(14) 0.2065(9) -0.0638(6) 0.133(5) Uani 1 d . .
H21 H 0.1675(14) 0.1598(9) -0.1223(6) 0.176 Uiso 1 calc R .
C22 C 0.1914(10) 0.2954(9) -0.0091(7) 0.116(4) Uani 1 d . .
H22 H 0.1096(10) 0.3088(9) -0.0308(7) 0.154 Uiso 1 calc R .
C23 C 0.2805(7) 0.3646(7) 0.0789(5) 0.082(2) Uani 1 d . .
H23 H 0.2583(7) 0.4245(7) 0.1163(5) 0.109 Uiso 1 calc R .
C24 C 0.6796(5) 0.4358(4) 0.2393(4) 0.0416(11) Uani 1 d . .
C25 C 0.7410(6) 0.4566(5) 0.1589(5) 0.0587(14) Uani 1 d . .
H25 H 0.6908(6) 0.4619(5) 0.0981(5) 0.078 Uiso 1 calc R .
C26 C 0.8777(7) 0.4694(6) 0.1696(7) 0.076(2) Uani 1 d . .
H26 H 0.9181(7) 0.4806(6) 0.1154(7) 0.100 Uiso 1 calc R .
C27 C 0.9521(7) 0.4655(6) 0.2596(7) 0.073(2) Uani 1 d . .
H27 H 1.0435(7) 0.4751(6) 0.2663(7) 0.097 Uiso 1 calc R .
C28 C 0.8950(6) 0.4479(5) 0.3401(6) 0.066(2) Uani 1 d . .
H28 H 0.9475(6) 0.4464(5) 0.4011(6) 0.088 Uiso 1 calc R .
C29 C 0.7569(5) 0.4320(5) 0.3306(4) 0.0505(13) Uani 1 d . .
H29 H 0.7173(5) 0.4191(5) 0.3851(4) 0.067 Uiso 1 calc R .
C30 C 0.7186(10) 0.1319(9) 0.8456(7) 0.101(3) Uani 1 d . .
Cl3 Cl 0.7853(6) 0.2886(4) 0.8914(4) 0.158(2) Uani 0.67 d P .
Cl4 Cl 0.8421(6) 0.0586(5) 0.8938(3) 0.152(2) Uani 0.67 d P .
Cl5 Cl 0.6098(9) 0.0992(8) 0.9202(5) 0.238(4) Uani 0.67 d P .

loop_
_geom_bond_atom_site_label_1
_geom_bond_atom_site_label_2
_geom_bond_distance
_geom_bond_site_symmetry_2
_geom_bond_publ_flag
Pd Cl1 2.297(2) . ?
Pd Cl2 2.310(2) . ?
Pd P1 2.3280(15) . ?
Pd P2 2.332(2) . ?
P1 C12 1.820(4) . ?
P1 C6 1.829(4) . ?
P1 C1 1.838(5) . ?
P2 C24 1.814(5) . ?
P2 C18 1.828(5) . ?
P2 C5 1.846(5) 2_666 ?
C1 C2 1.503(6) . ?
C2 C4 1.507(7) . ?
C2 C3 1.509(7) . ?
C3 C4 1.509(8) . ?
C4 C5 1.510(6) . ?
C5 P2 1.846(5) 2_666 ?
C6 C11 1.389(6) . ?
C6 C7 1.390(6) . ?
C7 C8 1.388(7) . ?
C8 C9 1.383(8) . ?
C9 C10 1.385(8) . ?
C10 C11 1.382(7) . ?
C12 C17 1.384(7) . ?
C12 C13 1.406(6) . ?
C13 C14 1.388(7) . ?
C14 C15 1.362(9) . ?
C15 C16 1.371(9) . ?
C16 C17 1.389(8) . ?
C18 C19 1.381(9) . ?
C18 C23 1.394(10) . ?
C19 C20 1.381(11) . ?
C20 C21 1.36(2) . ?
C21 C22 1.39(2) . ?
C22 C23 1.398(10) . ?
C24 C29 1.391(7) . ?
C24 C25 1.391(7) . ?
C25 C26 1.394(9) . ?
C26 C27 1.363(11) . ?
C27 C28 1.365(11) . ?
C28 C29 1.402(8) . ?
C30 Cl5 1.666(11) . ?
C30 Cl3 1.701(10) . ?
C30 Cl4 1.818(11) . ?
Cl3 Cl5 2.477(10) . ?
